data_7240322
loop_
_publ_author_name
'Zhang, Zhenfeng'

_publ_section_title
;
 An X-shaped cyano-carbonyl interaction on the polar surface of
 (cyanoacetyl)hydrazones
;
_journal_name_full CrystEngComm
_journal_paper_doi 10.1039/D0CE00359J
_journal_year 2020
_chemical_formula_moiety 'C11 H11 N3 O2'
_chemical_formula_sum 'C11 H11 N3 O2'
_chemical_formula_weight 217.23
_space_group_crystal_system orthorhombic
_space_group_IT_number 61
_space_group_name_Hall '-P 2ac 2ab'
_space_group_name_H-M_alt 'P b c a'
_atom_sites_solution_hydrogens mixed
_audit_creation_method SHELXL-2018/3
_audit_update_record
;
2020-03-05 deposited with the CCDC.	2020-04-15 downloaded from the CCDC.
;
_cell_angle_alpha 90
_cell_angle_beta 90
_cell_angle_gamma 90
_cell_formula_units_Z 8
_cell_length_a 8.6847(17)
_cell_length_b 9.1876(18)
_cell_length_c 27.083(5)
_cell_measurement_reflns_used 1627
_cell_measurement_temperature 293(2)
_cell_measurement_theta_max 24.36
_cell_measurement_theta_min 2.68
_cell_volume 2161.0(7)
_computing_cell_refinement 'Bruker SAINT'
_computing_data_collection 'Bruker APEX2'
_computing_data_reduction 'Bruker SAINT'
_computing_structure_refinement 'SHELXL-2018/3 (Sheldrick, 2018)'
_computing_structure_solution 'SHELXT 2014/5 (Sheldrick, 2014)'
_diffrn_ambient_temperature 293(2)
_diffrn_measured_fraction_theta_full 0.999
_diffrn_measured_fraction_theta_max 0.999
_diffrn_measurement_device_type 'Bruker APEX-II CCD'
_diffrn_measurement_method '\f and \w scans'
_diffrn_radiation_type MoK\a
_diffrn_radiation_wavelength 0.71073
_diffrn_reflns_av_R_equivalents 0.0516
_diffrn_reflns_av_unetI/netI 0.0354
_diffrn_reflns_Laue_measured_fraction_full 0.999
_diffrn_reflns_Laue_measured_fraction_max 0.999
_diffrn_reflns_limit_h_max 10
_diffrn_reflns_limit_h_min -10
_diffrn_reflns_limit_k_max 10
_diffrn_reflns_limit_k_min -5
_diffrn_reflns_limit_l_max 32
_diffrn_reflns_limit_l_min -31
_diffrn_reflns_number 10907
_diffrn_reflns_point_group_measured_fraction_full 0.999
_diffrn_reflns_point_group_measured_fraction_max 0.999
_diffrn_reflns_theta_full 25.046
_diffrn_reflns_theta_max 25.046
_diffrn_reflns_theta_min 1.504
_exptl_absorpt_coefficient_mu 0.095
_exptl_absorpt_correction_type none
_exptl_crystal_colour colorless
_exptl_crystal_density_diffrn 1.335
_exptl_crystal_description prism
_exptl_crystal_F_000 912
_exptl_crystal_size_max 0.300
_exptl_crystal_size_mid 0.200
_exptl_crystal_size_min 0.200
_refine_diff_density_max 0.138
_refine_diff_density_min -0.144
_refine_diff_density_rms 0.033
_refine_ls_extinction_coef 0.0049(13)
_refine_ls_extinction_expression Fc^*^=kFc[1+0.001xFc^2^\l^3^/sin(2\q)]^-1/4^
_refine_ls_extinction_method 'SHELXL-2018/3 (Sheldrick 2018)'
_refine_ls_goodness_of_fit_ref 1.008
_refine_ls_hydrogen_treatment mixed
_refine_ls_matrix_type full
_refine_ls_number_parameters 151
_refine_ls_number_reflns 1911
_refine_ls_number_restraints 0
_refine_ls_restrained_S_all 1.008
_refine_ls_R_factor_all 0.0789
_refine_ls_R_factor_gt 0.0436
_refine_ls_shift/su_max 0.000
_refine_ls_shift/su_mean 0.000
_refine_ls_structure_factor_coef Fsqd
_refine_ls_weighting_details 'w=1/[\s^2^(Fo^2^)+(0.0561P)^2^+0.6848P] where P=(Fo^2^+2Fc^2^)/3'
_refine_ls_weighting_scheme calc
_refine_ls_wR_factor_gt 0.1074
_refine_ls_wR_factor_ref 0.1278
_reflns_Friedel_coverage 0.000
_reflns_number_gt 1231
_reflns_number_total 1911
_reflns_threshold_expression 'I > 2\s(I)'
_cod_data_source_file d0ce00359j10.cif
_cod_data_source_block II
_cod_database_code 7240322
_shelx_shelxl_version_number 2018/3
_shelx_space_group_comment
;
The symmetry employed for this shelxl refinement is uniquely defined
by the following loop, which should always be used as a source of
symmetry information in preference to the above space-group names.
They are only intended as comments.
;
_shelx_estimated_absorpt_t_min 0.972
_shelx_estimated_absorpt_t_max 0.981

loop_
_space_group_symop_operation_xyz
'x, y, z'
'-x+1/2, -y, z+1/2'
'-x, y+1/2, -z+1/2'
'x+1/2, -y+1/2, -z'
'-x, -y, -z'
'x-1/2, y, -z-1/2'
'x, -y-1/2, z-1/2'
'-x-1/2, y-1/2, z'

loop_
_atom_site_label
_atom_site_type_symbol
_atom_site_fract_x
_atom_site_fract_y
_atom_site_fract_z
_atom_site_U_iso_or_equiv
_atom_site_adp_type
_atom_site_occupancy
_atom_site_site_symmetry_order
_atom_site_calc_flag
_atom_site_refinement_flags_posn
_atom_site_refinement_flags_adp
_atom_site_refinement_flags_occupancy
_atom_site_disorder_assembly
_atom_site_disorder_group
N3 N 0.7128(2) -0.5072(3) -0.11633(8) 0.0769(8) Uani 1 1 d . . . . .
C3 C 0.7728(2) -0.4351(3) -0.08822(8) 0.0528(6) Uani 1 1 d . . . . .
O2 O 0.57665(19) 0.3283(2) 0.23364(6) 0.0701(6) Uani 1 1 d . . . . .
O1 O 0.61814(16) -0.2514(2) -0.02575(6) 0.0650(6) Uani 1 1 d . . . . .
N2 N 0.74304(19) -0.0779(2) 0.04661(7) 0.0505(5) Uani 1 1 d . . . . .
N1 N 0.8205(2) -0.1669(2) 0.01366(7) 0.0519(6) Uani 1 1 d . . . . .
C8 C 0.6435(2) 0.2476(3) 0.19717(8) 0.0519(6) Uani 1 1 d . . . . .
C9 C 0.7907(3) 0.2132(3) 0.19626(9) 0.0582(7) Uani 1 1 d . . . . .
H9 H 0.856391 0.244417 0.221235 0.070 Uiso 1 1 calc R U . . .
C10 C 0.8463(2) 0.1297(3) 0.15755(8) 0.0564(7) Uani 1 1 d . . . . .
H10 H 0.950700 0.107218 0.157598 0.068 Uiso 1 1 calc R U . . .
C5 C 0.7594(2) 0.0777(3) 0.11923(8) 0.0465(6) Uani 1 1 d . . . . .
C6 C 0.6119(2) 0.1162(3) 0.12053(8) 0.0510(6) Uani 1 1 d . . . . .
H6 H 0.546158 0.086392 0.095390 0.061 Uiso 1 1 calc R U . . .
C7 C 0.5555(2) 0.1994(3) 0.15856(9) 0.0551(7) Uani 1 1 d . . . . .
H7 H 0.451705 0.224395 0.158063 0.066 Uiso 1 1 calc R U . . .
C4 C 0.8214(2) -0.0159(3) 0.08075(8) 0.0500(6) Uani 1 1 d . . . . .
H4 H 0.927127 -0.032180 0.080945 0.060 Uiso 1 1 calc R U . . .
C11 C 0.6602(3) 0.3711(4) 0.27576(9) 0.0841(10) Uani 1 1 d . . . . .
H11A H 0.696634 0.286260 0.292822 0.126 Uiso 1 1 calc R U . . .
H11B H 0.594582 0.426394 0.297259 0.126 Uiso 1 1 calc R U . . .
H11C H 0.746290 0.429854 0.265913 0.126 Uiso 1 1 calc R U . . .
C1 C 0.7502(2) -0.2504(3) -0.01999(8) 0.0475(6) Uani 1 1 d . . . . .
C2 C 0.8512(3) -0.3449(3) -0.05218(9) 0.0591(7) Uani 1 1 d . . . . .
H2A H 0.922790 -0.282236 -0.069618 0.071 Uiso 1 1 calc R U . . .
H2B H 0.911397 -0.407851 -0.030871 0.071 Uiso 1 1 calc R U . . .
H1 H 0.919(3) -0.181(3) 0.0200(9) 0.082(9) Uiso 1 1 d . . . . .

loop_
_atom_site_aniso_label
_atom_site_aniso_U_11
_atom_site_aniso_U_22
_atom_site_aniso_U_33
_atom_site_aniso_U_23
_atom_site_aniso_U_13
_atom_site_aniso_U_12
N3 0.0488(13) 0.111(2) 0.0706(14) -0.0184(14) -0.0038(11) 0.0007(14)
C3 0.0331(11) 0.0740(17) 0.0512(14) -0.0004(13) 0.0013(10) 0.0064(12)
O2 0.0477(9) 0.1042(15) 0.0585(10) -0.0170(10) 0.0035(8) 0.0003(10)
O1 0.0249(8) 0.0966(15) 0.0736(11) -0.0143(10) -0.0028(7) 0.0046(9)
N2 0.0338(9) 0.0627(13) 0.0552(11) -0.0017(10) 0.0015(9) 0.0063(9)
N1 0.0302(9) 0.0695(14) 0.0561(12) -0.0060(11) -0.0021(9) 0.0059(10)
C8 0.0417(12) 0.0658(16) 0.0482(13) 0.0007(12) 0.0023(10) -0.0038(12)
C9 0.0413(12) 0.0793(19) 0.0541(14) -0.0084(14) -0.0085(11) -0.0033(12)
C10 0.0348(11) 0.0749(18) 0.0593(15) -0.0017(14) -0.0076(10) 0.0017(12)
C5 0.0365(11) 0.0532(15) 0.0499(12) 0.0040(11) -0.0023(10) -0.0001(11)
C6 0.0347(11) 0.0645(16) 0.0539(14) 0.0013(12) -0.0083(10) -0.0064(11)
C7 0.0332(11) 0.0718(17) 0.0603(15) 0.0010(14) -0.0019(11) -0.0016(11)
C4 0.0356(11) 0.0592(15) 0.0552(14) 0.0039(12) -0.0052(10) 0.0012(11)
C11 0.0718(18) 0.117(3) 0.0635(17) -0.0280(18) -0.0034(14) 0.0014(19)
C1 0.0301(11) 0.0600(15) 0.0522(13) 0.0036(12) -0.0010(10) 0.0020(10)
C2 0.0323(11) 0.0788(18) 0.0662(15) -0.0111(14) -0.0009(10) 0.0057(12)

loop_
_atom_type_symbol
_atom_type_description
_atom_type_scat_dispersion_real
_atom_type_scat_dispersion_imag
_atom_type_scat_source
C C 0.0033 0.0016 'International Tables Vol C Tables 4.2.6.8 and 6.1.1.4'
H H 0.0000 0.0000 'International Tables Vol C Tables 4.2.6.8 and 6.1.1.4'
N N 0.0061 0.0033 'International Tables Vol C Tables 4.2.6.8 and 6.1.1.4'
O O 0.0106 0.0060 'International Tables Vol C Tables 4.2.6.8 and 6.1.1.4'

loop_
_geom_angle_atom_site_label_1
_geom_angle_atom_site_label_2
_geom_angle_atom_site_label_3
_geom_angle
_geom_angle_site_symmetry_1
_geom_angle_site_symmetry_3
_geom_angle_publ_flag
N3 C3 C2 179.1(3) . . ?
C8 O2 C11 121.26(19) . . ?
C4 N2 N1 117.97(18) . . ?
C1 N1 N2 123.73(18) . . ?
C1 N1 H1 119.5(18) . . ?
N2 N1 H1 115.5(18) . . ?
C9 C8 O2 123.8(2) . . ?
C9 C8 C7 116.7(2) . . ?
O2 C8 C7 119.4(2) . . ?
C8 C9 C10 119.0(2) . . ?
C8 C9 H9 120.5 . . ?
C10 C9 H9 120.5 . . ?
C5 C10 C9 125.1(2) . . ?
C5 C10 H10 117.5 . . ?
C9 C10 H10 117.5 . . ?
C6 C5 C10 114.7(2) . . ?
C6 C5 C4 122.2(2) . . ?
C10 C5 C4 123.0(2) . . ?
C5 C6 C7 120.8(2) . . ?
C5 C6 H6 119.6 . . ?
C7 C6 H6 119.6 . . ?
C8 C7 C6 123.6(2) . . ?
C8 C7 H7 118.2 . . ?
C6 C7 H7 118.2 . . ?
N2 C4 C5 125.6(2) . . ?
N2 C4 H4 117.2 . . ?
C5 C4 H4 117.2 . . ?
O2 C11 H11A 109.5 . . ?
O2 C11 H11B 109.5 . . ?
H11A C11 H11B 109.5 . . ?
O2 C11 H11C 109.5 . . ?
H11A C11 H11C 109.5 . . ?
H11B C11 H11C 109.5 . . ?
O1 C1 N1 123.2(2) . . ?
O1 C1 C2 119.6(2) . . ?
N1 C1 C2 117.20(19) . . ?
C3 C2 C1 116.37(19) . . ?
C3 C2 H2A 108.2 . . ?
C1 C2 H2A 108.2 . . ?
C3 C2 H2B 108.2 . . ?
C1 C2 H2B 108.2 . . ?
H2A C2 H2B 107.3 . . ?

loop_
_geom_bond_atom_site_label_1
_geom_bond_atom_site_label_2
_geom_bond_distance
_geom_bond_site_symmetry_2
_geom_bond_publ_flag
N3 C3 1.136(3) . ?
C3 C2 1.450(3) . ?
O2 C8 1.365(3) . ?
O2 C11 1.408(3) . ?
O1 C1 1.158(2) . ?
N2 C4 1.282(3) . ?
N2 N1 1.385(3) . ?
N1 C1 1.339(3) . ?
N1 H1 0.88(3) . ?
C8 C9 1.318(3) . ?
C8 C7 1.369(3) . ?
C9 C10 1.386(3) . ?
C9 H9 0.9300 . ?
C10 C5 1.369(3) . ?
C10 H10 0.9300 . ?
C5 C6 1.329(3) . ?
C5 C4 1.455(3) . ?
C6 C7 1.373(3) . ?
C6 H6 0.9300 . ?
C7 H7 0.9300 . ?
C4 H4 0.9300 . ?
C11 H11A 0.9600 . ?
C11 H11B 0.9600 . ?
C11 H11C 0.9600 . ?
C1 C2 1.511(3) . ?
C2 H2A 0.9700 . ?
C2 H2B 0.9700 . ?

loop_
_geom_hbond_atom_site_label_D
_geom_hbond_atom_site_label_H
_geom_hbond_atom_site_label_A
_geom_hbond_distance_DH
_geom_hbond_distance_HA
_geom_hbond_distance_DA
_geom_hbond_angle_DHA
_geom_hbond_site_symmetry_A
_geom_hbond_publ_flag
N1 H1 O1 0.88(3) 1.85(3) 2.711(2) 167(3) 4_545 yes
C9 H9 O2 0.93 2.40 3.300(3) 163.6 6_656 yes
